data_4108796
loop_
_publ_author_name
'Zhao-Li Xue'
'Zhen Shen'
'John Mack'
'Daiki Kuzuhara'
'Hiroko Yamada'
'Tetsuo Okujima'
'Noboru Ono'
'Xiao-Zeng You'
'Nagao Kobayashi'

_publ_section_title
;
 A Facile One-Pot Synthesis of meso-Aryl-Substituted [14]Triphyrin(2.1.1)
;
_journal_name_full 'Journal of the American Chemical Society'
_journal_page_first 16478
_journal_page_last 16479
_journal_paper_doi 10.1021/ja8068769
_journal_volume 130
_journal_year 2008
_chemical_formula_moiety '2(C52 H33 N3), H2 O'
_chemical_formula_sum 'C104 H68 N6 O'
_chemical_formula_weight 1417.64
_chemical_name_systematic
; 
 ? 
;
_space_group_IT_number 2
_symmetry_cell_setting triclinic
_symmetry_space_group_name_Hall '-P 1'
_symmetry_space_group_name_H-M 'P -1'
_atom_sites_solution_hydrogens geom
_atom_sites_solution_primary direct
_atom_sites_solution_secondary difmap
_audit_creation_method SHELXL-97
_cell_angle_alpha 76.727(2)
_cell_angle_beta 83.313(4)
_cell_angle_gamma 76.375(3)
_cell_formula_units_Z 2
_cell_length_a 10.5097(7)
_cell_length_b 13.7167(9)
_cell_length_c 27.347(2)
_cell_measurement_reflns_used 7500
_cell_measurement_temperature 291(2)
_cell_measurement_theta_max 26.01
_cell_measurement_theta_min 3.04
_cell_volume 3720.9(4)
_computing_cell_refinement SMART
_computing_data_collection 'SMART (Bruker, 2000)'
_computing_data_reduction 'SAINT (Bruker, 2000)'
_computing_molecular_graphics SHELXTL
_computing_publication_material SHELXTL
_computing_structure_refinement SHELXTL
_computing_structure_solution 'SHELXTL (Bruker, 2000)'
_diffrn_ambient_temperature 291(2)
_diffrn_measured_fraction_theta_full 0.968
_diffrn_measured_fraction_theta_max 0.968
_diffrn_measurement_device_type 'Bruker Smart Apex CCD'
_diffrn_measurement_method 'phi and omega scans'
_diffrn_radiation_monochromator graphite
_diffrn_radiation_source 'sealed tube'
_diffrn_radiation_type MoK\a
_diffrn_radiation_wavelength 0.71075
_diffrn_reflns_av_R_equivalents 0.0408
_diffrn_reflns_av_sigmaI/netI 0.0659
_diffrn_reflns_limit_h_max 12
_diffrn_reflns_limit_h_min -12
_diffrn_reflns_limit_k_max 15
_diffrn_reflns_limit_k_min -16
_diffrn_reflns_limit_l_max 33
_diffrn_reflns_limit_l_min -31
_diffrn_reflns_number 29152
_diffrn_reflns_theta_full 26.00
_diffrn_reflns_theta_max 26.00
_diffrn_reflns_theta_min 3.04
_exptl_absorpt_coefficient_mu 0.075
_exptl_absorpt_correction_T_max 0.98
_exptl_absorpt_correction_T_min 0.98
_exptl_absorpt_correction_type multi-scan
_exptl_absorpt_process_details 'SADABS; Bruker, 2000'
_exptl_crystal_colour red
_exptl_crystal_density_diffrn 1.265
_exptl_crystal_description block
_exptl_crystal_F_000 1484
_exptl_crystal_size_max 0.30
_exptl_crystal_size_mid 0.24
_exptl_crystal_size_min 0.22
_refine_diff_density_max 0.405
_refine_diff_density_min -0.358
_refine_diff_density_rms 0.051
_refine_ls_extinction_method none
_refine_ls_goodness_of_fit_ref 0.996
_refine_ls_hydrogen_treatment constr
_refine_ls_matrix_type full
_refine_ls_number_parameters 1009
_refine_ls_number_reflns 14144
_refine_ls_number_restraints 0
_refine_ls_restrained_S_all 0.996
_refine_ls_R_factor_all 0.0806
_refine_ls_R_factor_gt 0.0601
_refine_ls_shift/su_max 0.000
_refine_ls_shift/su_mean 0.000
_refine_ls_structure_factor_coef Fsqd
_refine_ls_weighting_details 'calc w=1/[\s^2^(Fo^2^)+(0.06P)^2^+1.99P] where P=(Fo^2^+2Fc^2^)/3'
_refine_ls_weighting_scheme calc
_refine_ls_wR_factor_gt 0.1299
_refine_ls_wR_factor_ref 0.1357
_reflns_number_gt 10653
_reflns_number_total 14144
_reflns_threshold_expression >2sigma(I)
_cod_data_source_file ja8068769_si_001.cif
_cod_data_source_block 1
_cod_original_sg_symbol_H-M 'P -1 '
_cod_database_code 4108796

loop_
_symmetry_equiv_pos_as_xyz
'x, y, z'
'-x, -y, -z'

loop_
_atom_site_label
_atom_site_type_symbol
_atom_site_fract_x
_atom_site_fract_y
_atom_site_fract_z
_atom_site_U_iso_or_equiv
_atom_site_adp_type
_atom_site_occupancy
_atom_site_symmetry_multiplicity
_atom_site_calc_flag
_atom_site_refinement_flags
C1 C -0.1101(2) 0.27427(16) 0.10570(8) 0.0215(4) Uani 1 1 d .
C2 C -0.0735(2) 0.29061(16) 0.05120(7) 0.0200(4) Uani 1 1 d .
C3 C 0.0268(2) 0.20404(16) 0.04470(8) 0.0219(4) Uani 1 1 d .
C4 C 0.0442(2) 0.13880(16) 0.09557(8) 0.0216(4) Uani 1 1 d .
C5 C 0.13562(19) 0.04775(15) 0.11366(7) 0.0193(4) Uani 1 1 d .
C6 C 0.15613(19) 0.01753(15) 0.16610(7) 0.0186(4) Uani 1 1 d .
C7 C 0.23621(19) -0.07752(15) 0.19330(7) 0.0185(4) Uani 1 1 d .
C8 C 0.2307(2) -0.06784(16) 0.24391(8) 0.0221(4) Uani 1 1 d .
C9 C 0.1417(2) 0.03246(15) 0.24660(7) 0.0208(4) Uani 1 1 d .
C10 C 0.0981(2) 0.07643(16) 0.28955(8) 0.0239(5) Uani 1 1 d .
C11 C 0.0040(2) 0.16644(16) 0.29637(8) 0.0211(4) Uani 1 1 d .
C12 C -0.0836(2) 0.23773(15) 0.26236(8) 0.0214(4) Uani 1 1 d .
C13 C -0.1929(2) 0.32157(15) 0.27266(7) 0.0194(4) Uani 1 1 d .
C14 C -0.2541(2) 0.36611(16) 0.22700(8) 0.0227(4) Uani 1 1 d .
C15 C -0.1790(2) 0.31399(15) 0.18856(7) 0.0197(4) Uani 1 1 d .
C16 C -0.1903(2) 0.33669(15) 0.13615(7) 0.0197(4) Uani 1 1 d .
C17 C -0.1094(2) 0.37091(16) 0.01030(7) 0.0219(4) Uani 1 1 d .
H17 H -0.1744 0.4282 0.0143 0.026 Uiso 1 1 calc R
C18 C -0.0464(2) 0.36352(18) -0.03637(9) 0.0316(5) Uani 1 1 d .
H18 H -0.0712 0.4156 -0.0641 0.038 Uiso 1 1 calc R
C19 C 0.0537(2) 0.27944(17) -0.04265(8) 0.0304(5) Uani 1 1 d .
H19 H 0.0959 0.2771 -0.0743 0.036 Uiso 1 1 calc R
C20 C 0.0914(2) 0.19886(17) -0.00215(8) 0.0268(5) Uani 1 1 d .
H20 H 0.1584 0.1429 -0.0064 0.032 Uiso 1 1 calc R
C21 C 0.3071(2) -0.16694(16) 0.17824(8) 0.0222(4) Uani 1 1 d .
H21 H 0.3068 -0.1746 0.1453 0.027 Uiso 1 1 calc R
C22 C 0.3778(2) -0.24388(16) 0.21354(8) 0.0255(5) Uani 1 1 d .
H22 H 0.4267 -0.3033 0.2041 0.031 Uiso 1 1 calc R
C23 C 0.3760(2) -0.23284(16) 0.26271(8) 0.0240(5) Uani 1 1 d .
H23 H 0.4252 -0.2847 0.2857 0.029 Uiso 1 1 calc R
C24 C 0.3030(2) -0.14675(16) 0.27828(8) 0.0238(4) Uani 1 1 d .
H24 H 0.3019 -0.1412 0.3116 0.029 Uiso 1 1 calc R
C25 C -0.2424(2) 0.36074(16) 0.31597(8) 0.0265(5) Uani 1 1 d .
H25 H -0.2019 0.3337 0.3461 0.032 Uiso 1 1 calc R
C26 C -0.3519(2) 0.43982(16) 0.31306(8) 0.0252(5) Uani 1 1 d .
H26 H -0.3837 0.4672 0.3413 0.030 Uiso 1 1 calc R
C27 C -0.4159(2) 0.47971(16) 0.26837(8) 0.0234(4) Uani 1 1 d .
H27 H -0.4918 0.5310 0.2677 0.028 Uiso 1 1 calc R
C28 C -0.3677(2) 0.44380(16) 0.22544(8) 0.0218(4) Uani 1 1 d .
H28 H -0.4100 0.4708 0.1957 0.026 Uiso 1 1 calc R
C29 C -0.2887(2) 0.42804(15) 0.11242(7) 0.0213(4) Uani 1 1 d .
C30 C -0.2698(2) 0.52723(17) 0.10663(8) 0.0295(5) Uani 1 1 d .
H30 H -0.1942 0.5372 0.1175 0.035 Uiso 1 1 calc R
C31 C -0.3623(2) 0.61123(17) 0.08488(9) 0.0320(5) Uani 1 1 d .
H31 H -0.3483 0.6771 0.0811 0.038 Uiso 1 1 calc R
C32 C -0.4748(2) 0.59743(17) 0.06888(8) 0.0280(5) Uani 1 1 d .
H32 H -0.5373 0.6539 0.0546 0.034 Uiso 1 1 calc R
C33 C -0.4947(2) 0.49926(19) 0.07407(9) 0.0346(6) Uani 1 1 d .
H33 H -0.5707 0.4897 0.0633 0.042 Uiso 1 1 calc R
C34 C -0.4017(2) 0.41526(18) 0.09528(9) 0.0307(5) Uani 1 1 d .
H34 H -0.4151 0.3495 0.0981 0.037 Uiso 1 1 calc R
C35 C -0.00169(19) 0.19122(15) 0.34737(7) 0.0193(4) Uani 1 1 d .
C36 C -0.0755(2) 0.14754(16) 0.38888(8) 0.0220(4) Uani 1 1 d .
H36 H -0.1261 0.1028 0.3851 0.026 Uiso 1 1 calc R
C37 C -0.0741(2) 0.17010(18) 0.43536(8) 0.0279(5) Uani 1 1 d .
H37 H -0.1242 0.1407 0.4626 0.033 Uiso 1 1 calc R
C38 C 0.0010(2) 0.23584(19) 0.44207(8) 0.0331(5) Uani 1 1 d .
H38 H 0.0016 0.2513 0.4734 0.040 Uiso 1 1 calc R
C39 C 0.0754(3) 0.2781(2) 0.40081(9) 0.0364(6) Uani 1 1 d .
H39 H 0.1276 0.3216 0.4047 0.044 Uiso 1 1 calc R
C40 C 0.0729(2) 0.25648(18) 0.35426(8) 0.0268(5) Uani 1 1 d .
H40 H 0.1225 0.2864 0.3270 0.032 Uiso 1 1 calc R
C41 C 0.1598(2) 0.01321(15) 0.33697(8) 0.0217(4) Uani 1 1 d .
C42 C 0.0984(2) -0.06020(15) 0.36766(7) 0.0197(4) Uani 1 1 d .
H42 H 0.0196 -0.0691 0.3590 0.024 Uiso 1 1 calc R
C43 C 0.1538(2) -0.12046(17) 0.41123(8) 0.0259(5) Uani 1 1 d .
H43 H 0.1120 -0.1695 0.4316 0.031 Uiso 1 1 calc R
C44 C 0.2709(2) -0.10781(17) 0.42448(8) 0.0276(5) Uani 1 1 d .
H44 H 0.3084 -0.1485 0.4536 0.033 Uiso 1 1 calc R
C45 C 0.3323(2) -0.03369(17) 0.39401(8) 0.0262(5) Uani 1 1 d .
H45 H 0.4110 -0.0246 0.4028 0.031 Uiso 1 1 calc R
C46 C 0.2759(2) 0.02696(17) 0.35028(8) 0.0233(4) Uani 1 1 d .
H46 H 0.3167 0.0767 0.3301 0.028 Uiso 1 1 calc R
C47 C 0.2112(2) -0.01503(15) 0.07769(8) 0.0216(4) Uani 1 1 d .
C48 C 0.3461(2) -0.02715(15) 0.06853(8) 0.0210(4) Uani 1 1 d .
H48 H 0.3913 0.0053 0.0849 0.025 Uiso 1 1 calc R
C49 C 0.4143(2) -0.08668(16) 0.03553(8) 0.0261(5) Uani 1 1 d .
H49 H 0.5048 -0.0941 0.0299 0.031 Uiso 1 1 calc R
C50 C 0.3483(2) -0.13524(16) 0.01081(8) 0.0259(5) Uani 1 1 d .
H50 H 0.3940 -0.1749 -0.0116 0.031 Uiso 1 1 calc R
C51 C 0.2139(2) -0.12433(18) 0.01977(8) 0.0287(5) Uani 1 1 d .
H51 H 0.1692 -0.1575 0.0036 0.034 Uiso 1 1 calc R
C52 C 0.1458(2) -0.06464(16) 0.05253(8) 0.0250(5) Uani 1 1 d .
H52 H 0.0553 -0.0572 0.0580 0.030 Uiso 1 1 calc R
C53 C 0.2817(2) 0.41791(15) 0.29364(7) 0.0210(4) Uani 1 1 d .
C54 C 0.24939(19) 0.50050(15) 0.32234(7) 0.0191(4) Uani 1 1 d .
C55 C 0.3140(2) 0.45762(15) 0.36798(8) 0.0214(4) Uani 1 1 d .
C56 C 0.3798(2) 0.35214(15) 0.36423(7) 0.0203(4) Uani 1 1 d .
C57 C 0.4648(2) 0.27345(16) 0.39558(8) 0.0236(5) Uani 1 1 d .
C58 C 0.53225(19) 0.18435(15) 0.37885(7) 0.0191(4) Uani 1 1 d .
C59 C 0.61227(19) 0.09083(15) 0.40749(7) 0.0182(4) Uani 1 1 d .
C60 C 0.66159(19) 0.02491(15) 0.37338(8) 0.0206(4) Uani 1 1 d .
C61 C 0.6051(2) 0.07963(16) 0.32493(7) 0.0226(4) Uani 1 1 d .
C62 C 0.6189(2) 0.04599(16) 0.27892(8) 0.0219(4) Uani 1 1 d .
C63 C 0.5649(2) 0.09188(16) 0.23168(8) 0.0241(5) Uani 1 1 d .
C64 C 0.4687(2) 0.18324(15) 0.21616(8) 0.0195(4) Uani 1 1 d .
C65 C 0.4027(2) 0.21997(16) 0.16868(8) 0.0223(4) Uani 1 1 d .
C66 C 0.3084(2) 0.31034(15) 0.17415(7) 0.0187(4) Uani 1 1 d .
C67 C 0.3204(2) 0.33051(16) 0.22291(7) 0.0210(4) Uani 1 1 d .
C68 C 0.2556(2) 0.41324(16) 0.24485(8) 0.0222(4) Uani 1 1 d .
C69 C 0.1782(2) 0.60074(15) 0.31328(7) 0.0208(4) Uani 1 1 d .
H69 H 0.1351 0.6289 0.2838 0.025 Uiso 1 1 calc R
C70 C 0.1729(2) 0.65837(16) 0.34977(8) 0.0256(5) Uani 1 1 d .
H70 H 0.1251 0.7258 0.3444 0.031 Uiso 1 1 calc R
C71 C 0.2368(2) 0.61755(17) 0.39334(8) 0.0280(5) Uani 1 1 d .
H71 H 0.2322 0.6582 0.4167 0.034 Uiso 1 1 calc R
C72 C 0.3081(2) 0.51662(16) 0.40326(8) 0.0243(5) Uani 1 1 d .
H72 H 0.3508 0.4895 0.4329 0.029 Uiso 1 1 calc R
C73 C 0.6408(2) 0.06078(16) 0.45791(8) 0.0228(4) Uani 1 1 d .
H73 H 0.6033 0.1026 0.4805 0.027 Uiso 1 1 calc R
C74 C 0.7260(2) -0.03260(17) 0.47403(8) 0.0266(5) Uani 1 1 d .
H74 H 0.7476 -0.0531 0.5074 0.032 Uiso 1 1 calc R
C75 C 0.7791(2) -0.09534(16) 0.44010(8) 0.0225(4) Uani 1 1 d .
H75 H 0.8377 -0.1569 0.4511 0.027 Uiso 1 1 calc R
C76 C 0.7473(2) -0.06895(15) 0.39053(8) 0.0202(4) Uani 1 1 d .
H76 H 0.7824 -0.1130 0.3687 0.024 Uiso 1 1 calc R
C79 C 0.4151(2) 0.18564(16) 0.12345(8) 0.0232(4) Uani 1 1 d .
H79 H 0.4784 0.1279 0.1187 0.028 Uiso 1 1 calc R
C80 C 0.3322(2) 0.23878(16) 0.08612(8) 0.0249(5) Uani 1 1 d .
H80 H 0.3398 0.2158 0.0562 0.030 Uiso 1 1 calc R
C81 C 0.2370(2) 0.32602(17) 0.09195(8) 0.0260(5) Uani 1 1 d .
H81 H 0.1823 0.3600 0.0661 0.031 Uiso 1 1 calc R
C82 C 0.2236(2) 0.36235(16) 0.13579(8) 0.0228(4) Uani 1 1 d .
H82 H 0.1596 0.4201 0.1399 0.027 Uiso 1 1 calc R
C83 C 0.1556(2) 0.50001(16) 0.21762(8) 0.0227(4) Uani 1 1 d .
C84 C 0.1909(2) 0.58175(16) 0.18254(8) 0.0257(5) Uani 1 1 d .
H84 H 0.2788 0.5809 0.1726 0.031 Uiso 1 1 calc R
C85 C 0.0935(2) 0.66520(16) 0.16231(8) 0.0233(4) Uani 1 1 d .
H85 H 0.1169 0.7201 0.1390 0.028 Uiso 1 1 calc R
C86 C -0.0361(2) 0.66672(17) 0.17655(8) 0.0257(5) Uani 1 1 d .
H86 H -0.0999 0.7236 0.1636 0.031 Uiso 1 1 calc R
C87 C -0.0729(2) 0.58469(17) 0.20987(8) 0.0285(5) Uani 1 1 d .
H87 H -0.1612 0.5847 0.2183 0.034 Uiso 1 1 calc R
C88 C 0.0228(2) 0.50227(17) 0.23068(8) 0.0250(5) Uani 1 1 d .
H88 H -0.0018 0.4475 0.2537 0.030 Uiso 1 1 calc R
C89 C 0.6178(2) 0.03430(16) 0.19018(8) 0.0239(5) Uani 1 1 d .
C90 C 0.7173(2) 0.06601(16) 0.15693(7) 0.0221(4) Uani 1 1 d .
H90 H 0.7508 0.1203 0.1611 0.026 Uiso 1 1 calc R
C91 C 0.7674(2) 0.01724(18) 0.11735(8) 0.0278(5) Uani 1 1 d .
H91 H 0.8327 0.0399 0.0947 0.033 Uiso 1 1 calc R
C92 C 0.7198(2) -0.06490(18) 0.11187(8) 0.0280(5) Uani 1 1 d .
H92 H 0.7533 -0.0979 0.0855 0.034 Uiso 1 1 calc R
C93 C 0.6219(2) -0.09841(16) 0.14560(8) 0.0241(5) Uani 1 1 d .
H93 H 0.5905 -0.1543 0.1421 0.029 Uiso 1 1 calc R
C94 C 0.5709(2) -0.04803(15) 0.18467(7) 0.0201(4) Uani 1 1 d .
H94 H 0.5048 -0.0700 0.2072 0.024 Uiso 1 1 calc R
C95 C 0.70190(19) -0.06101(15) 0.28255(7) 0.0176(4) Uani 1 1 d .
C96 C 0.6444(2) -0.14400(16) 0.30310(8) 0.0233(4) Uani 1 1 d .
H96 H 0.5552 -0.1329 0.3127 0.028 Uiso 1 1 calc R
C97 C 0.7190(2) -0.24338(16) 0.30935(8) 0.0256(5) Uani 1 1 d .
H97 H 0.6798 -0.2986 0.3231 0.031 Uiso 1 1 calc R
C98 C 0.8514(2) -0.26041(17) 0.29521(8) 0.0287(5) Uani 1 1 d .
H98 H 0.9022 -0.3269 0.3001 0.034 Uiso 1 1 calc R
C99 C 0.9083(2) -0.17743(17) 0.27365(8) 0.0260(5) Uani 1 1 d .
H99 H 0.9971 -0.1889 0.2634 0.031 Uiso 1 1 calc R
C100 C 0.8352(2) -0.07849(17) 0.26721(7) 0.0224(4) Uani 1 1 d .
H100 H 0.8744 -0.0236 0.2527 0.027 Uiso 1 1 calc R
C101 C 0.4823(2) 0.29159(15) 0.44603(8) 0.0226(4) Uani 1 1 d .
C102 C 0.3891(2) 0.27727(17) 0.48559(8) 0.0273(5) Uani 1 1 d .
H102 H 0.3185 0.2503 0.4816 0.033 Uiso 1 1 calc R
C103 C 0.3995(2) 0.30259(18) 0.53114(8) 0.0298(5) Uani 1 1 d .
H103 H 0.3373 0.2911 0.5577 0.036 Uiso 1 1 calc R
C104 C 0.5026(2) 0.34485(17) 0.53689(8) 0.0280(5) Uani 1 1 d .
H104 H 0.5085 0.3640 0.5669 0.034 Uiso 1 1 calc R
C105 C 0.5970(2) 0.35852(16) 0.49776(8) 0.0247(5) Uani 1 1 d .
H105 H 0.6663 0.3871 0.5015 0.030 Uiso 1 1 calc R
C106 C 0.5890(2) 0.32993(16) 0.45288(8) 0.0239(5) Uani 1 1 d .
H106 H 0.6551 0.3364 0.4273 0.029 Uiso 1 1 calc R
N1 N -0.04047(17) 0.18325(13) 0.12801(6) 0.0233(4) Uani 1 1 d .
H1 H -0.0495 0.1568 0.1596 0.028 Uiso 0.3333 1 calc PR
N2 N -0.08111(17) 0.23808(13) 0.21253(6) 0.0229(4) Uani 1 1 d .
H2A H -0.0251 0.1959 0.1976 0.027 Uiso 0.3333 1 calc PR
N3 N 0.10360(16) 0.07860(13) 0.19974(6) 0.0213(4) Uani 1 1 d .
H3A H 0.0531 0.1384 0.1921 0.026 Uiso 0.3333 1 calc PR
N4 N 0.35317(18) 0.33520(14) 0.32070(7) 0.0251(4) Uani 1 1 d .
H4 H 0.3794 0.2775 0.3114 0.030 Uiso 0.3333 1 calc PR
N5 N 0.41588(16) 0.25145(13) 0.24611(6) 0.0208(4) Uani 1 1 d .
H5A H 0.4393 0.2459 0.2759 0.025 Uiso 0.3333 1 calc PR
N6 N 0.53254(17) 0.17253(13) 0.33061(7) 0.0216(4) Uani 1 1 d .
H6A H 0.4921 0.2179 0.3070 0.026 Uiso 0.3333 1 calc PR
O1 O 0.9366(3) 0.6260(2) 0.46054(12) 0.0328(7) Uani 0.50 1 d P
H1X H 0.8861 0.6090 0.4434 0.039 Uiso 0.50 1 d PR
H1Y H 0.9098 0.6148 0.4914 0.039 Uiso 0.50 1 d PR
O2 O 0.8184(3) 0.5071(2) 0.40815(12) 0.0297(7) Uani 0.50 1 d P
H2X H 0.8641 0.4462 0.4116 0.036 Uiso 0.50 1 d PR
H2Y H 0.7407 0.5057 0.4207 0.036 Uiso 0.50 1 d PR

loop_
_atom_site_aniso_label
_atom_site_aniso_U_11
_atom_site_aniso_U_22
_atom_site_aniso_U_33
_atom_site_aniso_U_23
_atom_site_aniso_U_13
_atom_site_aniso_U_12
C1 0.0231(11) 0.0233(10) 0.0181(10) -0.0004(8) -0.0050(8) -0.0069(9)
C2 0.0203(10) 0.0233(10) 0.0179(10) -0.0036(8) -0.0037(8) -0.0070(8)
C3 0.0193(10) 0.0231(10) 0.0234(10) -0.0028(8) -0.0046(8) -0.0053(8)
C4 0.0221(10) 0.0223(10) 0.0229(10) -0.0045(8) -0.0030(8) -0.0088(8)
C5 0.0190(10) 0.0219(10) 0.0192(10) -0.0041(8) -0.0042(8) -0.0079(8)
C6 0.0179(10) 0.0185(10) 0.0187(10) -0.0012(8) -0.0019(8) -0.0048(8)
C7 0.0191(10) 0.0184(10) 0.0174(10) -0.0004(8) -0.0027(8) -0.0056(8)
C8 0.0262(11) 0.0228(10) 0.0180(10) -0.0036(8) -0.0020(8) -0.0071(9)
C9 0.0238(11) 0.0187(10) 0.0190(10) -0.0011(8) -0.0043(8) -0.0045(8)
C10 0.0242(11) 0.0228(11) 0.0244(11) -0.0005(9) -0.0026(9) -0.0085(9)
C11 0.0179(10) 0.0212(10) 0.0234(10) -0.0001(8) -0.0045(8) -0.0052(8)
C12 0.0183(10) 0.0191(10) 0.0263(11) -0.0039(8) 0.0015(8) -0.0055(8)
C13 0.0204(10) 0.0184(10) 0.0197(10) -0.0007(8) 0.0002(8) -0.0086(8)
C14 0.0242(11) 0.0199(10) 0.0241(11) -0.0032(8) -0.0001(9) -0.0072(9)
C15 0.0198(10) 0.0192(10) 0.0173(10) 0.0003(8) -0.0018(8) -0.0026(8)
C16 0.0193(10) 0.0193(10) 0.0197(10) -0.0010(8) -0.0049(8) -0.0042(8)
C17 0.0189(10) 0.0258(11) 0.0198(10) -0.0032(8) -0.0039(8) -0.0030(8)
C18 0.0298(12) 0.0332(12) 0.0250(11) 0.0019(10) -0.0024(9) -0.0006(10)
C19 0.0363(13) 0.0291(12) 0.0229(11) -0.0043(9) 0.0038(9) -0.0051(10)
C20 0.0276(11) 0.0258(11) 0.0253(11) -0.0050(9) -0.0016(9) -0.0026(9)
C21 0.0277(11) 0.0216(10) 0.0176(10) -0.0036(8) -0.0024(8) -0.0060(9)
C22 0.0284(12) 0.0191(10) 0.0283(11) -0.0057(9) -0.0016(9) -0.0034(9)
C23 0.0222(11) 0.0241(11) 0.0231(11) 0.0002(8) -0.0043(8) -0.0033(9)
C24 0.0221(11) 0.0246(11) 0.0240(11) -0.0013(9) -0.0030(8) -0.0064(9)
C25 0.0282(12) 0.0231(11) 0.0259(11) -0.0012(9) -0.0020(9) -0.0047(9)
C26 0.0291(12) 0.0240(11) 0.0215(11) -0.0073(9) 0.0039(9) -0.0041(9)
C27 0.0220(10) 0.0193(10) 0.0244(11) -0.0009(8) -0.0004(8) 0.0002(8)
C28 0.0191(10) 0.0218(10) 0.0208(10) 0.0002(8) -0.0006(8) -0.0018(8)
C29 0.0250(11) 0.0188(10) 0.0175(10) -0.0018(8) 0.0006(8) -0.0022(8)
C30 0.0342(13) 0.0255(11) 0.0270(11) -0.0019(9) -0.0076(10) -0.0038(10)
C31 0.0321(13) 0.0212(11) 0.0382(13) 0.0031(10) -0.0095(10) -0.0026(10)
C32 0.0277(12) 0.0263(11) 0.0246(11) 0.0004(9) -0.0007(9) -0.0011(9)
C33 0.0320(13) 0.0331(13) 0.0361(13) 0.0043(10) -0.0186(11) -0.0052(11)
C34 0.0280(12) 0.0284(12) 0.0327(12) 0.0016(10) -0.0085(10) -0.0050(10)
C35 0.0196(10) 0.0198(10) 0.0169(9) 0.0002(8) -0.0054(8) -0.0030(8)
C36 0.0197(10) 0.0260(11) 0.0212(10) -0.0072(9) -0.0010(8) -0.0046(9)
C37 0.0281(12) 0.0357(12) 0.0196(10) -0.0046(9) 0.0018(9) -0.0091(10)
C38 0.0410(14) 0.0459(14) 0.0185(11) -0.0099(10) -0.0009(10) -0.0189(12)
C39 0.0430(15) 0.0448(15) 0.0306(13) -0.0122(11) -0.0013(11) -0.0234(12)
C40 0.0298(12) 0.0345(12) 0.0177(10) -0.0013(9) -0.0025(9) -0.0135(10)
C41 0.0198(10) 0.0192(10) 0.0232(10) -0.0042(8) -0.0022(8) 0.0017(8)
C42 0.0181(10) 0.0219(10) 0.0185(10) -0.0048(8) -0.0001(8) -0.0032(8)
C43 0.0287(12) 0.0233(11) 0.0237(11) -0.0051(9) 0.0025(9) -0.0035(9)
C44 0.0311(12) 0.0242(11) 0.0241(11) -0.0041(9) -0.0062(9) 0.0020(9)
C45 0.0219(11) 0.0342(12) 0.0253(11) -0.0093(9) -0.0104(9) -0.0041(9)
C46 0.0230(11) 0.0283(11) 0.0187(10) -0.0016(8) -0.0007(8) -0.0092(9)
C47 0.0230(11) 0.0194(10) 0.0215(10) -0.0035(8) -0.0038(8) -0.0027(8)
C48 0.0226(10) 0.0206(10) 0.0208(10) -0.0050(8) -0.0019(8) -0.0057(8)
C49 0.0254(11) 0.0251(11) 0.0234(11) -0.0004(9) -0.0006(9) -0.0018(9)
C50 0.0324(12) 0.0212(10) 0.0204(10) -0.0055(8) -0.0007(9) 0.0024(9)
C51 0.0365(13) 0.0328(12) 0.0211(11) -0.0098(9) -0.0101(9) -0.0080(10)
C52 0.0270(11) 0.0267(11) 0.0222(11) -0.0071(9) -0.0061(9) -0.0034(9)
C53 0.0248(11) 0.0180(10) 0.0196(10) -0.0025(8) -0.0057(8) -0.0026(8)
C54 0.0170(10) 0.0216(10) 0.0202(10) -0.0069(8) -0.0003(8) -0.0049(8)
C55 0.0198(10) 0.0173(10) 0.0277(11) -0.0041(8) -0.0031(8) -0.0053(8)
C56 0.0226(10) 0.0198(10) 0.0195(10) -0.0059(8) -0.0010(8) -0.0046(8)
C57 0.0218(11) 0.0237(11) 0.0243(11) -0.0028(9) -0.0013(9) -0.0056(9)
C58 0.0189(10) 0.0198(10) 0.0193(10) -0.0017(8) -0.0033(8) -0.0070(8)
C59 0.0168(10) 0.0186(10) 0.0196(10) -0.0019(8) -0.0041(8) -0.0054(8)
C60 0.0176(10) 0.0172(10) 0.0254(11) -0.0013(8) -0.0014(8) -0.0038(8)
C61 0.0247(11) 0.0243(11) 0.0163(10) -0.0008(8) -0.0017(8) -0.0039(9)
C62 0.0259(11) 0.0206(10) 0.0203(10) -0.0068(8) -0.0009(8) -0.0047(9)
C63 0.0270(11) 0.0199(10) 0.0257(11) -0.0063(9) -0.0015(9) -0.0044(9)
C64 0.0189(10) 0.0174(10) 0.0239(10) -0.0039(8) -0.0026(8) -0.0067(8)
C65 0.0187(10) 0.0283(11) 0.0203(10) -0.0035(9) -0.0022(8) -0.0069(9)
C66 0.0227(10) 0.0157(9) 0.0188(10) -0.0027(8) -0.0010(8) -0.0074(8)
C67 0.0183(10) 0.0251(11) 0.0177(10) -0.0003(8) -0.0050(8) -0.0033(8)
C68 0.0208(10) 0.0258(11) 0.0199(10) -0.0037(8) -0.0023(8) -0.0055(9)
C69 0.0211(10) 0.0210(10) 0.0176(10) -0.0034(8) -0.0028(8) 0.0010(8)
C70 0.0297(12) 0.0191(10) 0.0263(11) -0.0066(9) -0.0033(9) 0.0005(9)
C71 0.0377(13) 0.0246(11) 0.0212(11) -0.0107(9) -0.0071(9) 0.0024(10)
C72 0.0299(12) 0.0236(11) 0.0184(10) -0.0057(8) -0.0053(9) -0.0007(9)
C73 0.0244(11) 0.0195(10) 0.0233(10) -0.0033(8) -0.0024(9) -0.0030(9)
C74 0.0277(12) 0.0261(11) 0.0256(11) -0.0018(9) -0.0078(9) -0.0055(9)
C75 0.0249(11) 0.0186(10) 0.0211(10) 0.0006(8) -0.0053(8) -0.0013(8)
C76 0.0196(10) 0.0212(10) 0.0214(10) -0.0059(8) -0.0037(8) -0.0052(8)
C79 0.0295(11) 0.0224(10) 0.0182(10) -0.0071(8) -0.0019(8) -0.0036(9)
C80 0.0334(12) 0.0257(11) 0.0197(10) -0.0094(9) -0.0069(9) -0.0073(9)
C81 0.0318(12) 0.0252(11) 0.0233(11) -0.0040(9) -0.0139(9) -0.0059(9)
C82 0.0256(11) 0.0197(10) 0.0230(10) -0.0053(8) -0.0066(9) -0.0013(9)
C83 0.0253(11) 0.0256(11) 0.0177(10) -0.0051(8) -0.0078(8) -0.0031(9)
C84 0.0327(12) 0.0259(11) 0.0187(10) -0.0011(9) -0.0066(9) -0.0080(9)
C85 0.0256(11) 0.0212(10) 0.0252(11) -0.0003(8) -0.0133(9) -0.0081(9)
C86 0.0198(11) 0.0264(11) 0.0301(11) -0.0111(9) -0.0186(9) 0.0099(9)
C87 0.0265(12) 0.0288(12) 0.0288(12) -0.0099(9) -0.0073(9) 0.0035(9)
C88 0.0278(12) 0.0239(11) 0.0233(11) -0.0057(9) -0.0041(9) -0.0033(9)
C89 0.0246(11) 0.0187(10) 0.0260(11) -0.0029(8) -0.0028(9) -0.0009(8)
C90 0.0228(11) 0.0263(11) 0.0180(10) -0.0055(8) -0.0041(8) -0.0051(9)
C91 0.0230(11) 0.0393(13) 0.0193(10) -0.0046(9) 0.0017(8) -0.0061(10)
C92 0.0302(12) 0.0353(12) 0.0190(10) -0.0143(9) 0.0012(9) -0.0009(10)
C93 0.0250(11) 0.0226(11) 0.0247(11) -0.0087(9) -0.0040(9) -0.0004(9)
C94 0.0189(10) 0.0223(10) 0.0186(10) -0.0057(8) 0.0001(8) -0.0029(8)
C95 0.0189(10) 0.0197(10) 0.0148(9) -0.0055(8) -0.0063(7) -0.0011(8)
C96 0.0205(10) 0.0219(10) 0.0284(11) -0.0085(9) -0.0054(9) -0.0011(8)
C97 0.0291(12) 0.0193(10) 0.0295(12) -0.0056(9) -0.0084(9) -0.0035(9)
C98 0.0306(12) 0.0242(11) 0.0289(12) -0.0094(9) -0.0067(10) 0.0048(9)
C99 0.0201(11) 0.0298(12) 0.0246(11) -0.0078(9) -0.0021(9) 0.0036(9)
C100 0.0207(10) 0.0285(11) 0.0174(10) -0.0055(8) -0.0033(8) -0.0027(9)
C101 0.0252(11) 0.0153(10) 0.0251(11) -0.0024(8) -0.0052(9) -0.0002(8)
C102 0.0311(12) 0.0306(12) 0.0222(11) -0.0072(9) 0.0010(9) -0.0102(10)
C103 0.0373(13) 0.0350(12) 0.0179(10) -0.0074(9) 0.0024(9) -0.0093(10)
C104 0.0333(12) 0.0270(11) 0.0235(11) -0.0061(9) -0.0043(9) -0.0039(10)
C105 0.0276(11) 0.0256(11) 0.0226(10) -0.0046(9) -0.0082(9) -0.0061(9)
C106 0.0233(11) 0.0228(11) 0.0240(11) -0.0034(8) -0.0048(9) -0.0016(9)
N1 0.0237(9) 0.0245(9) 0.0200(9) -0.0003(7) -0.0027(7) -0.0054(8)
N2 0.0219(9) 0.0225(9) 0.0221(9) -0.0012(7) -0.0038(7) -0.0028(7)
N3 0.0177(9) 0.0221(9) 0.0238(9) -0.0041(7) -0.0020(7) -0.0042(7)
N4 0.0268(10) 0.0259(10) 0.0221(9) -0.0086(7) -0.0046(7) 0.0002(8)
N5 0.0187(9) 0.0235(9) 0.0191(9) -0.0042(7) -0.0010(7) -0.0027(7)
N6 0.0196(9) 0.0215(9) 0.0251(9) -0.0079(7) -0.0012(7) -0.0042(7)
O1 0.0324(18) 0.0330(18) 0.0297(17) -0.0022(14) 0.0001(14) -0.0058(14)
O2 0.0268(16) 0.0301(17) 0.0325(17) -0.0070(14) -0.0042(13) -0.0052(13)

loop_
_atom_type_symbol
_atom_type_description
_atom_type_scat_dispersion_real
_atom_type_scat_dispersion_imag
_atom_type_scat_source
C C 0.0033 0.0016 'International Tables Vol C Tables 4.2.6.8 and 6.1.1.4'
H H 0.0000 0.0000 'International Tables Vol C Tables 4.2.6.8 and 6.1.1.4'
N N 0.0061 0.0033 'International Tables Vol C Tables 4.2.6.8 and 6.1.1.4'
O O 0.0106 0.0060 'International Tables Vol C Tables 4.2.6.8 and 6.1.1.4'

loop_
_geom_angle_atom_site_label_1
_geom_angle_atom_site_label_2
_geom_angle_atom_site_label_3
_geom_angle
N1 C1 C16 118.36(18)
N1 C1 C2 108.41(18)
C16 C1 C2 132.97(19)
C17 C2 C3 120.25(19)
C17 C2 C1 134.07(19)
C3 C2 C1 105.48(17)
C20 C3 C2 120.56(19)
C20 C3 C4 133.8(2)
C2 C3 C4 105.47(18)
N1 C4 C5 119.28(19)
N1 C4 C3 108.65(18)
C5 C4 C3 131.92(19)
C4 C5 C6 119.55(18)
C4 C5 C47 119.73(18)
C6 C5 C47 120.71(18)
N3 C6 C5 123.24(18)
N3 C6 C7 108.24(17)
C5 C6 C7 128.49(18)
C21 C7 C8 120.88(18)
C21 C7 C6 132.53(19)
C8 C7 C6 106.58(17)
C24 C8 C7 118.90(19)
C24 C8 C9 135.07(19)
C7 C8 C9 106.03(17)
N3 C9 C10 123.35(18)
N3 C9 C8 108.12(17)
C10 C9 C8 128.51(18)
C9 C10 C11 132.10(19)
C9 C10 C41 113.49(18)
C11 C10 C41 114.37(18)
C10 C11 C12 130.4(2)
C10 C11 C35 114.63(17)
C12 C11 C35 114.91(18)
N2 C12 C11 124.29(19)
N2 C12 C13 106.79(17)
C11 C12 C13 128.91(19)
C25 C13 C14 119.29(19)
C25 C13 C12 133.79(19)
C14 C13 C12 106.92(18)
C28 C14 C13 120.55(19)
C28 C14 C15 132.17(19)
C13 C14 C15 107.26(18)
N2 C15 C16 123.42(18)
N2 C15 C14 106.68(17)
C16 C15 C14 129.71(18)
C1 C16 C15 120.68(18)
C1 C16 C29 119.24(18)
C15 C16 C29 120.08(18)
C18 C17 C2 118.5(2)
C18 C17 H17 120.7
C2 C17 H17 120.7
C17 C18 C19 121.3(2)
C17 C18 H18 119.4
C19 C18 H18 119.4
C20 C19 C18 120.9(2)
C20 C19 H19 119.5
C18 C19 H19 119.5
C3 C20 C19 118.4(2)
C3 C20 H20 120.8
C19 C20 H20 120.8
C22 C21 C7 118.47(19)
C22 C21 H21 120.8
C7 C21 H21 120.8
C23 C22 C21 120.6(2)
C23 C22 H22 119.7
C21 C22 H22 119.7
C24 C23 C22 121.4(2)
C24 C23 H23 119.3
C22 C23 H23 119.3
C23 C24 C8 119.7(2)
C23 C24 H24 120.1
C8 C24 H24 120.1
C26 C25 C13 119.0(2)
C26 C25 H25 120.5
C13 C25 H25 120.5
C25 C26 C27 121.3(2)
C25 C26 H26 119.4
C27 C26 H26 119.4
C28 C27 C26 120.59(19)
C28 C27 H27 119.7
C26 C27 H27 119.7
C27 C28 C14 119.18(19)
C27 C28 H28 120.4
C14 C28 H28 120.4
C34 C29 C30 118.4(2)
C34 C29 C16 120.17(19)
C30 C29 C16 121.5(2)
C31 C30 C29 120.8(2)
C31 C30 H30 119.6
C29 C30 H30 119.6
C32 C31 C30 120.1(2)
C32 C31 H31 119.9
C30 C31 H31 119.9
C31 C32 C33 119.8(2)
C31 C32 H32 120.1
C33 C32 H32 120.1
C34 C33 C32 120.2(2)
C34 C33 H33 119.9
C32 C33 H33 119.9
C33 C34 C29 120.7(2)
C33 C34 H34 119.6
C29 C34 H34 119.6
C40 C35 C36 118.29(19)
C40 C35 C11 118.89(18)
C36 C35 C11 122.77(19)
C37 C36 C35 120.6(2)
C37 C36 H36 119.7
C35 C36 H36 119.7
C36 C37 C38 120.9(2)
C36 C37 H37 119.6
C38 C37 H37 119.6
C37 C38 C39 118.3(2)
C37 C38 H38 120.9
C39 C38 H38 120.9
C40 C39 C38 120.9(2)
C40 C39 H39 119.6
C38 C39 H39 119.6
C39 C40 C35 121.1(2)
C39 C40 H40 119.5
C35 C40 H40 119.5
C46 C41 C42 119.61(19)
C46 C41 C10 121.16(19)
C42 C41 C10 119.23(18)
C43 C42 C41 120.5(2)
C43 C42 H42 119.8
C41 C42 H42 119.8
C44 C43 C42 120.2(2)
C44 C43 H43 119.9
C42 C43 H43 119.9
C43 C44 C45 119.6(2)
C43 C44 H44 120.2
C45 C44 H44 120.2
C44 C45 C46 120.0(2)
C44 C45 H45 120.0
C46 C45 H45 120.0
C41 C46 C45 120.1(2)
C41 C46 H46 119.9
C45 C46 H46 119.9
C48 C47 C52 118.22(19)
C48 C47 C5 122.06(19)
C52 C47 C5 119.72(19)
C49 C48 C47 121.1(2)
C49 C48 H48 119.5
C47 C48 H48 119.5
C48 C49 C50 120.1(2)
C48 C49 H49 120.0
C50 C49 H49 120.0
C49 C50 C51 119.5(2)
C49 C50 H50 120.3
C51 C50 H50 120.3
C52 C51 C50 120.4(2)
C52 C51 H51 119.8
C50 C51 H51 119.8
C51 C52 C47 120.7(2)
C51 C52 H52 119.6
C47 C52 H52 119.6
N4 C53 C68 117.57(19)
N4 C53 C54 109.20(17)
C68 C53 C54 133.18(18)
C69 C54 C55 120.55(18)
C69 C54 C53 134.52(19)
C55 C54 C53 104.92(17)
C72 C55 C54 120.22(19)
C72 C55 C56 134.36(19)
C54 C55 C56 105.39(18)
N4 C56 C57 118.47(18)
N4 C56 C55 108.73(18)
C57 C56 C55 132.73(19)
C58 C57 C56 120.83(19)
C58 C57 C101 122.32(18)
C56 C57 C101 116.81(18)
N6 C58 C57 123.29(18)
N6 C58 C59 108.20(17)
C57 C58 C59 128.51(18)
C73 C59 C60 121.10(18)
C73 C59 C58 132.18(19)
C60 C59 C58 106.70(17)
C76 C60 C59 118.67(19)
C76 C60 C61 135.6(2)
C59 C60 C61 105.67(17)
N6 C61 C62 122.71(18)
N6 C61 C60 108.52(18)
C62 C61 C60 128.77(19)
C61 C62 C63 132.20(19)
C61 C62 C95 112.59(17)
C63 C62 C95 115.13(17)
C62 C63 C64 131.48(19)
C62 C63 C89 114.92(18)
C64 C63 C89 113.60(18)
N5 C64 C63 123.60(19)
N5 C64 C65 107.20(17)
C63 C64 C65 129.12(19)
C79 C65 C66 119.25(19)
C79 C65 C64 134.5(2)
C66 C65 C64 106.22(18)
C82 C66 C65 120.60(18)
C82 C66 C67 131.63(19)
C65 C66 C67 107.77(17)
N5 C67 C68 123.04(18)
N5 C67 C66 106.85(17)
C68 C67 C66 130.08(18)
C67 C68 C53 121.04(19)
C67 C68 C83 121.54(18)
C53 C68 C83 117.42(18)
C54 C69 C70 118.03(19)
C54 C69 H69 121.0
C70 C69 H69 121.0
C71 C70 C69 121.4(2)
C71 C70 H70 119.3
C69 C70 H70 119.3
C70 C71 C72 121.4(2)
C70 C71 H71 119.3
C72 C71 H71 119.3
C55 C72 C71 118.42(19)
C55 C72 H72 120.8
C71 C72 H72 120.8
C74 C73 C59 119.0(2)
C74 C73 H73 120.5
C59 C73 H73 120.5
C73 C74 C75 119.8(2)
C73 C74 H74 120.1
C75 C74 H74 120.1
C76 C75 C74 121.93(19)
C76 C75 H75 119.0
C74 C75 H75 119.0
C75 C76 C60 119.27(19)
C75 C76 H76 120.4
C60 C76 H76 120.4
C80 C79 C65 119.0(2)
C80 C79 H79 120.5
C65 C79 H79 120.5
C79 C80 C81 121.80(19)
C79 C80 H80 119.1
C81 C80 H80 119.1
C82 C81 C80 120.50(19)
C82 C81 H81 119.7
C80 C81 H81 119.7
C81 C82 C66 118.77(19)
C81 C82 H82 120.6
C66 C82 H82 120.6
C84 C83 C88 118.8(2)
C84 C83 C68 122.29(19)
C88 C83 C68 118.74(19)
C83 C84 C85 119.6(2)
C83 C84 H84 120.2
C85 C84 H84 120.2
C86 C85 C84 120.5(2)
C86 C85 H85 119.7
C84 C85 H85 119.7
C85 C86 C87 120.54(19)
C85 C86 H86 119.7
C87 C86 H86 119.7
C86 C87 C88 119.4(2)
C86 C87 H87 120.3
C88 C87 H87 120.3
C87 C88 C83 121.0(2)
C87 C88 H88 119.5
C83 C88 H88 119.5
C94 C89 C90 119.6(2)
C94 C89 C63 122.23(19)
C90 C89 C63 118.14(19)
C89 C90 C91 120.5(2)
C89 C90 H90 119.8
C91 C90 H90 119.8
C92 C91 C90 119.7(2)
C92 C91 H91 120.2
C90 C91 H91 120.2
C91 C92 C93 120.2(2)
C91 C92 H92 119.9
C93 C92 H92 119.9
C92 C93 C94 119.7(2)
C92 C93 H93 120.1
C94 C93 H93 120.1
C89 C94 C93 120.29(19)
C89 C94 H94 119.9
C93 C94 H94 119.9
C96 C95 C100 119.40(19)
C96 C95 C62 118.82(18)
C100 C95 C62 121.76(19)
C97 C96 C95 120.5(2)
C97 C96 H96 119.8
C95 C96 H96 119.8
C98 C97 C96 120.0(2)
C98 C97 H97 120.0
C96 C97 H97 120.0
C97 C98 C99 119.4(2)
C97 C98 H98 120.3
C99 C98 H98 120.3
C100 C99 C98 121.0(2)
C100 C99 H99 119.5
C98 C99 H99 119.5
C99 C100 C95 119.6(2)
C99 C100 H100 120.2
C95 C100 H100 120.2
C102 C101 C106 118.9(2)
C102 C101 C57 120.9(2)
C106 C101 C57 120.13(19)
C101 C102 C103 120.9(2)
C101 C102 H102 119.5
C103 C102 H102 119.5
C104 C103 C102 119.8(2)
C104 C103 H103 120.1
C102 C103 H103 120.1
C105 C104 C103 119.6(2)
C105 C104 H104 120.2
C103 C104 H104 120.2
C104 C105 C106 120.5(2)
C104 C105 H105 119.8
C106 C105 H105 119.8
C105 C106 C101 120.1(2)
C105 C106 H106 119.9
C101 C106 H106 119.9
C4 N1 C1 111.87(18)
C4 N1 H1 124.1
C1 N1 H1 124.1
C12 N2 C15 112.26(17)
C12 N2 H2A 123.9
C15 N2 H2A 123.9
C9 N3 C6 110.97(17)
C9 N3 H3A 124.5
C6 N3 H3A 124.5
C53 N4 C56 111.69(18)
C53 N4 H4 124.2
C56 N4 H4 124.2
C64 N5 C67 111.91(17)
C64 N5 H5A 124.0
C67 N5 H5A 124.0
C61 N6 C58 110.85(17)
C61 N6 H6A 124.6
C58 N6 H6A 124.6
H1X O1 H1Y 109.5
H2X O2 H2Y 109.5

loop_
_geom_bond_atom_site_label_1
_geom_bond_atom_site_label_2
_geom_bond_distance
C1 N1 1.338(3)
C1 C16 1.400(3)
C1 C2 1.474(3)
C2 C17 1.394(3)
C2 C3 1.420(3)
C3 C20 1.387(3)
C3 C4 1.477(3)
C4 N1 1.327(3)
C4 C5 1.410(3)
C5 C6 1.425(3)
C5 C47 1.492(3)
C6 N3 1.368(3)
C6 C7 1.465(3)
C7 C21 1.400(3)
C7 C8 1.414(3)
C8 C24 1.394(3)
C8 C9 1.482(3)
C9 N3 1.353(3)
C9 C10 1.422(3)
C10 C11 1.423(3)
C10 C41 1.506(3)
C11 C12 1.423(3)
C11 C35 1.501(3)
C12 N2 1.359(3)
C12 C13 1.474(3)
C13 C25 1.407(3)
C13 C14 1.414(3)
C14 C28 1.398(3)
C14 C15 1.458(3)
C15 N2 1.383(3)
C15 C16 1.408(3)
C16 C29 1.494(3)
C17 C18 1.382(3)
C17 H17 0.9300
C18 C19 1.394(3)
C18 H18 0.9300
C19 C20 1.393(3)
C19 H19 0.9300
C20 H20 0.9300
C21 C22 1.388(3)
C21 H21 0.9300
C22 C23 1.385(3)
C22 H22 0.9300
C23 C24 1.376(3)
C23 H23 0.9300
C24 H24 0.9300
C25 C26 1.378(3)
C25 H25 0.9300
C26 C27 1.399(3)
C26 H26 0.9300
C27 C28 1.374(3)
C27 H27 0.9300
C28 H28 0.9300
C29 C34 1.388(3)
C29 C30 1.392(3)
C30 C31 1.385(3)
C30 H30 0.9300
C31 C32 1.374(3)
C31 H31 0.9300
C32 C33 1.384(3)
C32 H32 0.9300
C33 C34 1.383(3)
C33 H33 0.9300
C34 H34 0.9300
C35 C40 1.376(3)
C35 C36 1.397(3)
C36 C37 1.378(3)
C36 H36 0.9300
C37 C38 1.383(3)
C37 H37 0.9300
C38 C39 1.389(3)
C38 H38 0.9300
C39 C40 1.376(3)
C39 H39 0.9300
C40 H40 0.9300
C41 C46 1.379(3)
C41 C42 1.388(3)
C42 C43 1.387(3)
C42 H42 0.9300
C43 C44 1.381(3)
C43 H43 0.9300
C44 C45 1.393(3)
C44 H44 0.9300
C45 C46 1.396(3)
C45 H45 0.9300
C46 H46 0.9300
C47 C48 1.387(3)
C47 C52 1.398(3)
C48 C49 1.381(3)
C48 H48 0.9300
C49 C50 1.384(3)
C49 H49 0.9300
C50 C51 1.384(3)
C50 H50 0.9300
C51 C52 1.377(3)
C51 H51 0.9300
C52 H52 0.9300
C53 N4 1.320(3)
C53 C68 1.411(3)
C53 C54 1.476(3)
C54 C69 1.384(3)
C54 C55 1.427(3)
C55 C72 1.382(3)
C55 C56 1.470(3)
C56 N4 1.336(3)
C56 C57 1.413(3)
C57 C58 1.407(3)
C57 C101 1.496(3)
C58 N6 1.365(3)
C58 C59 1.466(3)
C59 C73 1.392(3)
C59 C60 1.418(3)
C60 C76 1.401(3)
C60 C61 1.479(3)
C61 N6 1.355(3)
C61 C62 1.418(3)
C62 C63 1.420(3)
C62 C95 1.508(3)
C63 C64 1.426(3)
C63 C89 1.510(3)
C64 N5 1.362(3)
C64 C65 1.471(3)
C65 C79 1.403(3)
C65 C66 1.419(3)
C66 C82 1.407(3)
C66 C67 1.448(3)
C67 N5 1.380(3)
C67 C68 1.402(3)
C68 C83 1.504(3)
C69 C70 1.397(3)
C69 H69 0.9300
C70 C71 1.374(3)
C70 H70 0.9300
C71 C72 1.392(3)
C71 H71 0.9300
C72 H72 0.9300
C73 C74 1.389(3)
C73 H73 0.9300
C74 C75 1.390(3)
C74 H74 0.9300
C75 C76 1.380(3)
C75 H75 0.9300
C76 H76 0.9300
C79 C80 1.378(3)
C79 H79 0.9300
C80 C81 1.394(3)
C80 H80 0.9300
C81 C82 1.381(3)
C81 H81 0.9300
C82 H82 0.9300
C83 C84 1.391(3)
C83 C88 1.395(3)
C84 C85 1.397(3)
C84 H84 0.9300
C85 C86 1.369(3)
C85 H85 0.9300
C86 C87 1.377(3)
C86 H86 0.9300
C87 C88 1.384(3)
C87 H87 0.9300
C88 H88 0.9300
C89 C94 1.378(3)
C89 C90 1.386(3)
C90 C91 1.389(3)
C90 H90 0.9300
C91 C92 1.379(3)
C91 H91 0.9300
C92 C93 1.388(3)
C92 H92 0.9300
C93 C94 1.392(3)
C93 H93 0.9300
C94 H94 0.9300
C95 C96 1.389(3)
C95 C100 1.396(3)
C96 C97 1.387(3)
C96 H96 0.9300
C97 C98 1.380(3)
C97 H97 0.9300
C98 C99 1.390(3)
C98 H98 0.9300
C99 C100 1.376(3)
C99 H99 0.9300
C100 H100 0.9300
C101 C102 1.384(3)
C101 C106 1.393(3)
C102 C103 1.390(3)
C102 H102 0.9300
C103 C104 1.383(3)
C103 H103 0.9300
C104 C105 1.383(3)
C104 H104 0.9300
C105 C106 1.388(3)
C105 H105 0.9300
C106 H106 0.9300
N1 H1 0.8600
N2 H2A 0.8600
N3 H3A 0.8600
N4 H4 0.8600
N5 H5A 0.8600
N6 H6A 0.8600
O1 H1X 0.8500
O1 H1Y 0.8501
O2 H2X 0.8499
O2 H2Y 0.8500
